data_4020606
loop_
_publ_author_name
'Samaresh Jana'
'Chandrani Guin'
'Subhas Chandra Roy'

_publ_section_title
;
 Radical Promoted Wagner-Meerwein-Type Rearrangement
 of Epoxides in Camphoric Systems Using a Ti(III) Radical Source
;
_journal_name_full 'Journal of Organic Chemistry'
_journal_page_first 8252
_journal_page_last 8254
_journal_paper_doi 10.1021/jo051338k
_journal_volume 70
_journal_year 2005
_chemical_formula_sum 'C26 H28 N2 O7'
_chemical_formula_weight 480.50
_space_group_IT_number 2
_symmetry_cell_setting triclinic
_symmetry_space_group_name_Hall '-P 1'
_symmetry_space_group_name_H-M 'P -1'
_cell_angle_alpha 65.64(3)
_cell_angle_beta 87.93(3)
_cell_angle_gamma 74.49(3)
_cell_formula_units_Z 2
_cell_length_a 8.071(2)
_cell_length_b 12.681(3)
_cell_length_c 13.639(3)
_cell_measurement_temperature 293(2)
_cell_volume 1221.0(4)
_diffrn_ambient_temperature 293(2)
_exptl_crystal_density_diffrn 1.307
_refine_ls_R_factor_obs 0.0914
_refine_ls_wR_factor_obs 0.2529
_cod_depositor_comments
;
The following automatic conversions were performed:
'_symmetry_cell_setting' value 'Triclinic' changed to 'triclinic'
according to '/home/saulius/struct/CIF-dictionaries/cif_core.dic'
dictionary named 'cif_core.dic' version 2.4.1 from 2010-06-29.

Automatic conversion script
Id: cif_fix_enum 1527 2010-12-29 10:47:43Z saulius 
;
_cod_database_code 4020606

loop_
_symmetry_equiv_pos_as_xyz
'x, y, z'
'-x, -y, -z'

loop_
_atom_site_aniso_label
_atom_site_aniso_U_11
_atom_site_aniso_U_22
_atom_site_aniso_U_33
_atom_site_aniso_U_23
_atom_site_aniso_U_13
_atom_site_aniso_U_12
O1 0.155(4) 0.085(2) 0.090(2) -0.028(2) 0.047(2) -0.003(2)
O2 0.158(4) 0.081(2) 0.113(3) -0.035(2) 0.040(2) 0.023(2)
O3 0.145(3) 0.083(2) 0.084(2) -0.012(2) 0.038(2) -0.001(2)
O4 0.131(3) 0.053(2) 0.097(2) -0.011(2) 0.008(2) -0.007(2)
O5 0.093(2) 0.0552(15) 0.067(2) -0.0197(13) 0.0082(13) -0.0130(13)
O6 0.075(2) 0.0444(12) 0.0633(14) -0.0233(11) 0.0017(11) -0.0098(10)
O7 0.099(2) 0.075(2) 0.093(2) -0.036(2) 0.002(2) -0.041(2)
N1 0.093(3) 0.065(2) 0.086(2) -0.036(2) 0.019(2) -0.012(2)
N2 0.096(3) 0.058(2) 0.079(2) -0.015(2) 0.006(2) -0.018(2)
C1 0.109(4) 0.084(3) 0.132(4) -0.073(3) 0.016(3) -0.013(3)
C2 0.080(3) 0.060(2) 0.110(3) -0.049(2) 0.009(2) -0.010(2)
C3 0.068(2) 0.046(2) 0.070(2) -0.026(2) 0.009(2) -0.0139(14)
C4 0.082(3) 0.044(2) 0.064(2) -0.022(2) 0.008(2) -0.020(2)
C5 0.090(3) 0.056(2) 0.066(2) -0.027(2) 0.005(2) -0.023(2)
C6 0.098(3) 0.078(3) 0.073(2) -0.043(2) 0.013(2) -0.026(2)
C7 0.086(3) 0.069(2) 0.066(2) -0.029(2) 0.013(2) -0.026(2)
C8 0.149(5) 0.084(3) 0.104(3) -0.047(3) 0.008(3) -0.055(3)
C9 0.096(4) 0.095(3) 0.077(3) -0.040(3) 0.000(2) -0.021(3)
C10 0.090(3) 0.074(3) 0.067(2) -0.026(2) 0.011(2) -0.036(2)
C11 0.067(2) 0.041(2) 0.070(2) -0.0219(15) 0.0029(15) -0.0110(14)
C12 0.077(3) 0.064(2) 0.090(3) -0.037(2) 0.012(2) -0.023(2)
C13 0.093(4) 0.070(3) 0.111(4) -0.028(3) -0.008(3) -0.038(2)
C14 0.080(3) 0.064(2) 0.094(3) -0.042(2) 0.009(2) -0.027(2)
C15 0.099(4) 0.088(3) 0.114(4) -0.066(3) 0.022(3) -0.033(3)
C16 0.149(5) 0.110(4) 0.083(3) -0.049(3) 0.020(3) -0.058(4)
C17 0.132(5) 0.076(3) 0.111(4) -0.024(3) -0.017(4) -0.038(3)
C18 0.107(4) 0.075(3) 0.131(5) -0.052(3) 0.009(3) -0.022(3)
C19 0.095(3) 0.077(3) 0.104(3) -0.053(3) 0.025(2) -0.034(2)
C20 0.071(2) 0.045(2) 0.063(2) -0.022(2) 0.006(2) -0.0149(14)
C21 0.069(2) 0.046(2) 0.065(2) -0.024(2) 0.004(2) -0.0172(14)
C22 0.075(3) 0.054(2) 0.067(2) -0.027(2) 0.010(2) -0.019(2)
C23 0.080(3) 0.048(2) 0.063(2) -0.019(2) 0.005(2) -0.019(2)
C24 0.074(3) 0.050(2) 0.071(2) -0.024(2) 0.000(2) -0.013(2)
C25 0.076(3) 0.051(2) 0.073(2) -0.030(2) 0.009(2) -0.019(2)
C26 0.077(3) 0.048(2) 0.060(2) -0.022(2) 0.005(2) -0.019(2)

loop_
_atom_site_label
_atom_site_type_symbol
_atom_site_fract_x
_atom_site_fract_y
_atom_site_fract_z
_atom_site_U_iso_or_equiv
_atom_site_thermal_displace_type
_atom_site_occupancy
_atom_site_calc_flag
_atom_site_refinement_flags
_atom_site_disorder_group
O1 O -0.2300(6) 0.9296(3) 0.5799(3) 0.1207(14) Uani 1 d . .
O2 O -0.3596(6) 1.1010(3) 0.4572(3) 0.132(2) Uani 1 d . .
O3 O 0.0314(6) 1.1061(3) 0.0597(3) 0.1195(14) Uani 1 d . .
O4 O -0.1485(5) 1.2344(3) 0.1058(3) 0.1044(11) Uani 1 d . .
O5 O 0.2335(4) 0.6462(2) 0.4960(2) 0.0754(8) Uani 1 d . .
O6 O 0.2586(3) 0.6940(2) 0.3179(2) 0.0620(6) Uani 1 d . .
O7 O 0.5888(4) 0.6727(3) 0.3835(2) 0.0849(9) Uani 1 d . .
N1 N -0.2529(5) 1.0055(3) 0.4874(3) 0.0820(10) Uani 1 d . .
N2 N -0.0524(5) 1.1341(3) 0.1253(3) 0.0831(10) Uani 1 d . .
C1 C 0.4505(7) 0.3906(4) 0.1822(4) 0.102(2) Uani 1 d . .
H1A H 0.5458(7) 0.3950(4) 0.1366(4) 0.122 Uiso 1 calc R .
H1B H 0.4263(7) 0.3138(4) 0.2017(4) 0.122 Uiso 1 calc R .
C2 C 0.4919(6) 0.4069(4) 0.2836(4) 0.0808(12) Uani 1 d . .
H2A H 0.6079(6) 0.4148(4) 0.2857(4) 0.097 Uiso 1 calc R .
H2B H 0.4802(6) 0.3397(4) 0.3490(4) 0.097 Uiso 1 calc R .
C3 C 0.3541(5) 0.5257(3) 0.2698(3) 0.0610(8) Uani 1 d . .
C4 C 0.1844(5) 0.4929(3) 0.2898(3) 0.0630(9) Uani 1 d . .
C5 C 0.1340(6) 0.4781(3) 0.1899(3) 0.0698(10) Uani 1 d . .
C6 C 0.2907(6) 0.4954(4) 0.1251(3) 0.0792(11) Uani 1 d . .
H6A H 0.2698(6) 0.5143(4) 0.0485(3) 0.095 Uiso 1 calc R .
C7 C 0.3336(6) 0.5958(4) 0.1452(3) 0.0727(10) Uani 1 d . .
H7A H 0.2398(6) 0.6695(4) 0.1202(3) 0.087 Uiso 1 calc R .
H7B H 0.4396(6) 0.6124(4) 0.1155(3) 0.087 Uiso 1 calc R .
C8 C 0.0968(8) 0.3563(4) 0.2206(4) 0.105(2) Uani 1 d . .
H8A H -0.0032(8) 0.3534(4) 0.2609(4) 0.157 Uiso 1 calc R .
H8B H 0.1942(8) 0.2925(4) 0.2639(4) 0.157 Uiso 1 calc R .
H8C H 0.0761(8) 0.3469(4) 0.1562(4) 0.157 Uiso 1 calc R .
C9 C -0.0312(6) 0.5767(4) 0.1277(3) 0.0891(13) Uani 1 d . .
H9A H -0.1276(6) 0.5639(4) 0.1699(3) 0.134 Uiso 1 calc R .
H9B H -0.0513(6) 0.5732(4) 0.0602(3) 0.134 Uiso 1 calc R .
H9C H -0.0176(6) 0.6543(4) 0.1141(3) 0.134 Uiso 1 calc R .
C10 C 0.1018(6) 0.4752(4) 0.3768(3) 0.0753(11) Uani 1 d . .
H10A H 0.1466(6) 0.4825(4) 0.4348(3) 0.090 Uiso 1 calc R .
H10B H -0.0019(6) 0.4554(4) 0.3807(3) 0.090 Uiso 1 calc R .
C11 C 0.3996(5) 0.5848(3) 0.3379(3) 0.0601(8) Uani 1 d . .
H11A H 0.4110(5) 0.5294(3) 0.4145(3) 0.072 Uiso 1 calc R .
C12 C 0.5581(5) 0.6261(4) 0.3104(3) 0.0745(10) Uani 1 d . .
H12A H 0.6556(5) 0.5592(4) 0.3157(3) 0.089 Uiso 1 calc R .
H12B H 0.5426(5) 0.6879(4) 0.2371(3) 0.089 Uiso 1 calc R .
C13 C 0.7131(6) 0.7384(4) 0.3525(4) 0.0909(14) Uani 1 d . .
H13A H 0.8123(6) 0.6930(4) 0.3306(4) 0.109 Uiso 1 calc R .
H13B H 0.7516(6) 0.7474(4) 0.4145(4) 0.109 Uiso 1 calc R .
C14 C 0.6454(6) 0.8610(4) 0.2618(4) 0.0746(10) Uani 1 d . .
C15 C 0.7144(7) 0.8945(5) 0.1629(4) 0.0909(14) Uani 1 d . .
H15A H 0.8048(7) 0.8389(5) 0.1511(4) 0.109 Uiso 1 calc R .
C16 C 0.6529(9) 1.0077(6) 0.0815(4) 0.107(2) Uani 1 d . .
H16A H 0.7007(9) 1.0281(6) 0.0154(4) 0.128 Uiso 1 calc R .
C17 C 0.5201(9) 1.0907(5) 0.0984(5) 0.109(2) Uani 1 d . .
H17A H 0.4789(9) 1.1681(5) 0.0443(5) 0.131 Uiso 1 calc R .
C18 C 0.4490(7) 1.0589(5) 0.1948(5) 0.102(2) Uani 1 d . .
H18A H 0.3572(7) 1.1142(5) 0.2059(5) 0.122 Uiso 1 calc R .
C19 C 0.5120(6) 0.9461(4) 0.2756(4) 0.0852(12) Uani 1 d . .
H19A H 0.4635(6) 0.9265(4) 0.3414(4) 0.102 Uiso 1 calc R .
C20 C 0.2014(5) 0.7153(3) 0.4019(3) 0.0603(8) Uani 1 d . .
C21 C 0.0800(5) 0.8398(3) 0.3668(3) 0.0597(8) Uani 1 d . .
C22 C 0.0712(5) 0.9279(3) 0.2632(3) 0.0648(9) Uani 1 d . .
H22A H 0.1413(5) 0.9116(3) 0.2126(3) 0.078 Uiso 1 calc R .
C23 C -0.0428(5) 1.0403(3) 0.2357(3) 0.0648(9) Uani 1 d . .
C24 C -0.1506(5) 1.0685(3) 0.3068(3) 0.0664(9) Uani 1 d . .
H24A H -0.2272(5) 1.1446(3) 0.2868(3) 0.080 Uiso 1 calc R .
C25 C -0.1397(5) 0.9783(3) 0.4093(3) 0.0650(9) Uani 1 d . .
C26 C -0.0243(5) 0.8663(3) 0.4410(3) 0.0617(9) Uani 1 d . .
H26A H -0.0165(5) 0.8088(3) 0.5117(3) 0.074 Uiso 1 calc R .

loop_
_geom_bond_atom_site_label_1
_geom_bond_atom_site_label_2
_geom_bond_distance
_geom_bond_site_symmetry_2
_geom_bond_publ_flag
O1 N1 1.214(5) . ?
O2 N1 1.198(5) . ?
O3 N2 1.213(5) . ?
O4 N2 1.225(4) . ?
O5 C20 1.207(4) . ?
O6 C20 1.321(4) . ?
O6 C11 1.468(4) . ?
O7 C12 1.409(5) . ?
O7 C13 1.417(5) . ?
N1 C25 1.467(5) . ?
N2 C23 1.474(5) . ?
C1 C6 1.530(6) . ?
C1 C2 1.542(6) . ?
C2 C3 1.558(5) . ?
C3 C11 1.518(5) . ?
C3 C4 1.518(5) . ?
C3 C7 1.549(5) . ?
C4 C10 1.306(5) . ?
C4 C5 1.534(5) . ?
C5 C6 1.529(6) . ?
C5 C8 1.534(6) . ?
C5 C9 1.541(6) . ?
C6 C7 1.533(6) . ?
C11 C12 1.487(5) . ?
C13 C14 1.501(6) . ?
C14 C19 1.375(6) . ?
C14 C15 1.382(6) . ?
C15 C16 1.372(7) . ?
C16 C17 1.374(8) . ?
C17 C18 1.361(8) . ?
C18 C19 1.367(7) . ?
C20 C21 1.505(5) . ?
C21 C26 1.383(5) . ?
C21 C22 1.384(5) . ?
C22 C23 1.379(5) . ?
C23 C24 1.371(5) . ?
C24 C25 1.381(5) . ?
C25 C26 1.373(5) . ?
